data_7101307
loop_
_publ_author_name
'Robert Davies'
'M. Giovanna Martinelli'
'Andrew J. P. White'

_publ_section_title
;
Discrete copper(I) clusters with Cu6P6Se6 and Cu6P4Se6
cores
;
_journal_issue 30
_journal_name_full 'Chemical Communications'
_journal_paper_doi 10.1039/b605191j
_journal_year 2006
_chemical_formula_sum 'C108 H93 Cu6 P9 Se6'
_chemical_formula_weight 2524.55
_chemical_name_systematic
;
?
;
_space_group_IT_number 14
_symmetry_cell_setting monoclinic
_symmetry_space_group_name_Hall '-P 2yn'
_symmetry_space_group_name_H-M 'P 1 21/n 1'
_atom_sites_solution_hydrogens geom
_atom_sites_solution_primary direct
_atom_sites_solution_secondary difmap
_audit_creation_method SHELXL-97
_cell_angle_alpha 90.00
_cell_angle_beta 99.657(19)
_cell_angle_gamma 90.00
_cell_formula_units_Z 2
_cell_length_a 16.776(2)
_cell_length_b 14.959(3)
_cell_length_c 20.173(6)
_cell_measurement_reflns_used 80
_cell_measurement_temperature 293(2)
_cell_measurement_theta_max 19.96
_cell_measurement_theta_min 4.45
_cell_volume 4990.6(19)
_computing_cell_refinement 'Bruker XSCANS'
_computing_data_collection 'Bruker XSCANS'
_computing_data_reduction 'Bruker SHELXTL'
_computing_molecular_graphics 'Bruker SHELXTL'
_computing_publication_material 'Bruker SHELXTL'
_computing_structure_refinement 'SHELXL-97 (Sheldrick, 1997)'
_computing_structure_solution 'SHELXS-97 (Sheldrick, 1990)'
_diffrn_ambient_temperature 293(2)
_diffrn_measured_fraction_theta_full 0.999
_diffrn_measured_fraction_theta_max 0.999
_diffrn_measurement_device_type 'Bruker P4'
_diffrn_measurement_method '\w scans'
_diffrn_radiation_monochromator graphite
_diffrn_radiation_source 'fine-focus sealed tube'
_diffrn_radiation_type CuK\a
_diffrn_radiation_wavelength 1.54178
_diffrn_reflns_av_R_equivalents 0.0390
_diffrn_reflns_av_sigmaI/netI 0.0791
_diffrn_reflns_limit_h_max 18
_diffrn_reflns_limit_h_min -5
_diffrn_reflns_limit_k_max 16
_diffrn_reflns_limit_k_min -7
_diffrn_reflns_limit_l_max 22
_diffrn_reflns_limit_l_min -22
_diffrn_reflns_number 7684
_diffrn_reflns_theta_full 60.03
_diffrn_reflns_theta_max 60.03
_diffrn_reflns_theta_min 3.18
_diffrn_standards_interval_count 97
_diffrn_standards_number 3
_exptl_absorpt_coefficient_mu 5.631
_exptl_absorpt_correction_T_max 0.7842
_exptl_absorpt_correction_T_min 0.3781
_exptl_absorpt_correction_type empirical
_exptl_crystal_colour Yellow
_exptl_crystal_density_diffrn 1.680
_exptl_crystal_density_method 'not measured'
_exptl_crystal_description plates
_exptl_crystal_F_000 2508
_exptl_crystal_size_max 0.13
_exptl_crystal_size_mid 0.08
_exptl_crystal_size_min 0.03
_refine_diff_density_max 0.547
_refine_diff_density_min -0.483
_refine_diff_density_rms 0.095
_refine_ls_extinction_method none
_refine_ls_goodness_of_fit_ref 1.004
_refine_ls_hydrogen_treatment constr
_refine_ls_matrix_type full
_refine_ls_number_parameters 667
_refine_ls_number_reflns 7398
_refine_ls_number_restraints 664
_refine_ls_restrained_S_all 0.969
_refine_ls_R_factor_all 0.1108
_refine_ls_R_factor_gt 0.0612
_refine_ls_shift/su_max 0.001
_refine_ls_shift/su_mean 0.000
_refine_ls_structure_factor_coef Fsqd
_refine_ls_weighting_details 'calc w=1/[\s^2^(Fo^2^)+(0.0804P)^2^+0.0000P] where P=(Fo^2^+2Fc^2^)/3'
_refine_ls_weighting_scheme calc
_refine_ls_wR_factor_gt 0.1463
_refine_ls_wR_factor_ref 0.1679
_reflns_number_gt 4589
_reflns_number_total 7398
_reflns_threshold_expression >2sigma(I)
_cod_data_source_file b605191j.txt
_cod_depositor_comments
;
The following automatic conversions were performed:
'_symmetry_cell_setting' value 'Monoclinic' changed to 'monoclinic'
according to '/home/saulius/struct/CIF-dictionaries/cif_core.dic'
dictionary named 'cif_core.dic' version 2.4.1 from
2010-06-29.

'_exptl_absorpt_correction_type' value 'Empirical' changed to
'empirical' according to
'/home/saulius/struct/CIF-dictionaries/cif_core.dic' dictionary named
'cif_core.dic' version 2.4.1 from 2010-06-29.

Automatic conversion script
Id: cif_fix_enum 1527 2010-12-29 10:47:43Z saulius 
;
_cod_original_sg_symbol_H-M P2(1)/n
_cod_database_code 7101307

loop_
_symmetry_equiv_pos_as_xyz
'x, y, z'
'-x+1/2, y+1/2, -z+1/2'
'-x, -y, -z'
'x-1/2, -y-1/2, z-1/2'

loop_
_atom_site_label
_atom_site_type_symbol
_atom_site_fract_x
_atom_site_fract_y
_atom_site_fract_z
_atom_site_U_iso_or_equiv
_atom_site_adp_type
_atom_site_occupancy
_atom_site_symmetry_multiplicity
_atom_site_calc_flag
_atom_site_refinement_flags
_atom_site_disorder_assembly
_atom_site_disorder_group
Cu1 Cu 0.41165(9) 0.95378(9) -0.01389(7) 0.0657(4) Uani 1 1 d . . .
Se2 Se 0.40299(6) 0.79837(6) 0.02410(5) 0.0631(3) Uani 1 1 d . . .
Cu3' Cu 0.5433(3) 0.8165(2) 0.0262(3) 0.0668(11) Uani 0.50 1 d P . 1
Cu3 Cu 0.5524(3) 0.7748(3) 0.0296(2) 0.0689(11) Uani 0.50 1 d P . -2
P4 P 0.57281(15) 0.82051(14) -0.07443(11) 0.0599(6) Uani 1 1 d . . .
Se5 Se 0.52812(6) 0.96162(6) -0.08611(5) 0.0622(3) Uani 1 1 d . . .
Cu6 Cu 0.49624(9) 1.07756(9) -0.17575(7) 0.0665(4) Uani 1 1 d . . .
Se7 Se 0.37940(6) 1.14581(6) -0.13139(5) 0.0603(3) Uani 1 1 d . . .
P8 P 0.32281(14) 1.02489(15) -0.09258(11) 0.0563(5) Uani 1 1 d . . .
P9 P 0.40606(15) 0.82226(15) 0.13429(12) 0.0614(6) Uani 1 1 d D . .
P10 P 0.5710(4) 0.6170(4) 0.0506(3) 0.0831(17) Uani 0.50 1 d PD A -2
H10B H 0.5716 0.6111 0.1150 0.100 Uiso 0.35 1 d PR A -2
H10C H 0.5826 0.6067 0.1155 0.100 Uiso 0.15 1 d PR A -3
P11 P 0.45863(18) 1.03085(18) -0.28131(13) 0.0746(7) Uani 1 1 d D . .
H11B H 0.4040 0.9711 -0.2751 0.090 Uiso 0.50 1 d PR B 1
H11C H 0.3930 0.9834 -0.2861 0.090 Uiso 0.50 1 d PR B 2
C1 C 0.7075(5) 0.7319(4) -0.1030(5) 0.097(4) Uani 1 1 d G . .
H1A H 0.6800 0.6813 -0.0923 0.116 Uiso 1 1 calc R . .
C2 C 0.7836(5) 0.7234(5) -0.1210(5) 0.129(6) Uani 1 1 d G . .
H2A H 0.8069 0.6672 -0.1225 0.155 Uiso 1 1 calc R . .
C3 C 0.8247(4) 0.7990(7) -0.1369(5) 0.116(5) Uani 1 1 d G . .
H3A H 0.8756 0.7934 -0.1489 0.139 Uiso 1 1 calc R . .
C4 C 0.7899(5) 0.8830(6) -0.1347(5) 0.124(5) Uani 1 1 d G . .
H4A H 0.8174 0.9336 -0.1453 0.149 Uiso 1 1 calc R . .
C5 C 0.7138(5) 0.8915(4) -0.1166(5) 0.100(4) Uani 1 1 d G . .
H5A H 0.6905 0.9477 -0.1152 0.120 Uiso 1 1 calc R . .
C6 C 0.6726(3) 0.8159(4) -0.1008(4) 0.065(2) Uani 1 1 d G . .
C7 C 0.4677(5) 0.6861(5) -0.1303(3) 0.100(4) Uani 1 1 d G . .
H7A H 0.4657 0.6705 -0.0859 0.120 Uiso 1 1 calc R . .
C8 C 0.4240(6) 0.6371(5) -0.1827(4) 0.131(6) Uani 1 1 d G . .
H8A H 0.3927 0.5888 -0.1734 0.158 Uiso 1 1 calc R . .
C9 C 0.4270(5) 0.6604(5) -0.2489(3) 0.104(4) Uani 1 1 d G . .
H9A H 0.3977 0.6276 -0.2840 0.125 Uiso 1 1 calc R . .
C10 C 0.4737(5) 0.7326(6) -0.2628(2) 0.092(3) Uani 1 1 d G . .
H10A H 0.4757 0.7482 -0.3071 0.110 Uiso 1 1 calc R . .
C11 C 0.5174(5) 0.7816(4) -0.2103(3) 0.089(3) Uani 1 1 d G . .
H11A H 0.5486 0.8299 -0.2196 0.107 Uiso 1 1 calc R . .
C12 C 0.5144(4) 0.7583(4) -0.1441(3) 0.062(2) Uani 1 1 d G . .
C13 C 0.3041(5) 0.8675(4) -0.1672(3) 0.103(4) Uani 1 1 d G . .
H13A H 0.3321 0.8414 -0.1283 0.123 Uiso 1 1 calc R . .
C14 C 0.2762(6) 0.8148(3) -0.2230(4) 0.123(5) Uani 1 1 d G . .
H14A H 0.2857 0.7535 -0.2215 0.147 Uiso 1 1 calc R . .
C15 C 0.2343(6) 0.8537(5) -0.2812(3) 0.100(4) Uani 1 1 d G . .
H15A H 0.2156 0.8185 -0.3185 0.120 Uiso 1 1 calc R . .
C16 C 0.2202(5) 0.9453(5) -0.2834(3) 0.098(4) Uani 1 1 d G . .
H16A H 0.1921 0.9714 -0.3223 0.118 Uiso 1 1 calc R . .
C17 C 0.2480(5) 0.9980(3) -0.2276(3) 0.088(3) Uani 1 1 d G . .
H17A H 0.2386 1.0593 -0.2291 0.106 Uiso 1 1 calc R . .
C18 C 0.2900(4) 0.9591(4) -0.1695(3) 0.062(2) Uani 1 1 d G . .
C19 C 0.2106(4) 1.1538(4) -0.0632(4) 0.086(3) Uani 1 1 d G . .
H19A H 0.2522 1.1952 -0.0622 0.104 Uiso 1 1 calc R . .
C20 C 0.1353(5) 1.1813(4) -0.0509(5) 0.108(4) Uani 1 1 d G . .
H20A H 0.1264 1.2411 -0.0417 0.130 Uiso 1 1 calc R . .
C21 C 0.0732(3) 1.1195(6) -0.0524(4) 0.105(5) Uani 1 1 d G . .
H21A H 0.0228 1.1378 -0.0442 0.126 Uiso 1 1 calc R . .
C22 C 0.0864(4) 1.0301(6) -0.0661(5) 0.108(4) Uani 1 1 d G . .
H22A H 0.0449 0.9888 -0.0671 0.130 Uiso 1 1 calc R . .
C23 C 0.1617(4) 1.0027(4) -0.0784(4) 0.095(4) Uani 1 1 d G . .
H23A H 0.1706 0.9429 -0.0876 0.114 Uiso 1 1 calc R . .
C24 C 0.2238(3) 1.0645(4) -0.0769(3) 0.063(2) Uani 1 1 d G . .
C25 C 0.2457(4) 0.8756(6) 0.0879(3) 0.085(3) Uani 1 1 d G . .
H25A H 0.2620 0.8856 0.0467 0.102 Uiso 1 1 calc R . .
C26 C 0.1664(4) 0.8927(6) 0.0956(4) 0.099(4) Uani 1 1 d G . .
H26A H 0.1295 0.9142 0.0596 0.119 Uiso 1 1 calc R . .
C27 C 0.1422(3) 0.8777(6) 0.1573(4) 0.098(4) Uani 1 1 d G . .
H27A H 0.0891 0.8891 0.1625 0.118 Uiso 1 1 calc R . .
C28 C 0.1973(5) 0.8455(6) 0.2112(3) 0.108(4) Uani 1 1 d G . .
H28A H 0.1811 0.8355 0.2524 0.129 Uiso 1 1 calc R . .
C29 C 0.2766(4) 0.8284(6) 0.2035(3) 0.097(4) Uani 1 1 d G . .
H29A H 0.3135 0.8069 0.2395 0.116 Uiso 1 1 calc R . .
C30 C 0.3009(3) 0.8434(5) 0.1418(3) 0.069(2) Uani 1 1 d G . .
C31 C 0.3701(11) 0.6495(11) 0.1740(9) 0.094(7) Uani 0.50 1 d PGU . 1
H31A H 0.3196 0.6585 0.1478 0.113 Uiso 0.50 1 calc PR . 1
C32 C 0.3874(10) 0.5692(9) 0.2081(10) 0.108(7) Uani 0.50 1 d PGU . 1
H32A H 0.3484 0.5245 0.2048 0.129 Uiso 0.50 1 calc PR . 1
C33 C 0.4629(11) 0.5558(9) 0.2472(10) 0.091(7) Uani 0.50 1 d PGU . 1
H33A H 0.4744 0.5021 0.2701 0.109 Uiso 0.50 1 calc PR . 1
C34 C 0.5212(10) 0.6226(12) 0.2522(11) 0.084(7) Uani 0.50 1 d PGU . 1
H34A H 0.5717 0.6137 0.2784 0.101 Uiso 0.50 1 calc PR . 1
C35 C 0.5039(12) 0.7029(11) 0.2181(13) 0.067(6) Uani 0.50 1 d PGU . 1
H35A H 0.5429 0.7476 0.2214 0.081 Uiso 0.50 1 calc PR . 1
C36 C 0.4284(14) 0.7163(9) 0.1790(11) 0.067(6) Uani 0.50 1 d PGDU . 1
C31' C 0.3671(13) 0.6359(11) 0.1355(9) 0.100(7) Uani 0.50 1 d PGU . 2
H31B H 0.3263 0.6480 0.0993 0.120 Uiso 0.50 1 calc PR . 2
C32' C 0.3771(13) 0.5496(9) 0.1611(11) 0.109(7) Uani 0.50 1 d PGU . 2
H32B H 0.3432 0.5040 0.1421 0.130 Uiso 0.50 1 calc PR . 2
C33' C 0.4380(14) 0.5316(8) 0.2152(11) 0.110(8) Uani 0.50 1 d PGU . 2
H33B H 0.4447 0.4739 0.2324 0.132 Uiso 0.50 1 calc PR . 2
C34' C 0.4887(13) 0.5998(12) 0.2437(11) 0.092(7) Uani 0.50 1 d PGU . 2
H34B H 0.5295 0.5877 0.2799 0.110 Uiso 0.50 1 calc PR . 2
C35' C 0.4787(14) 0.6861(11) 0.2181(13) 0.080(7) Uani 0.50 1 d PGU . 2
H35B H 0.5126 0.7317 0.2371 0.096 Uiso 0.50 1 calc PR . 2
C36' C 0.4178(15) 0.7041(8) 0.1640(12) 0.075(7) Uani 0.50 1 d PGDU . 2
C37 C 0.4204(13) 0.5407(12) 0.0457(9) 0.108(8) Uani 0.50 1 d PG A -2
H37A H 0.4166 0.5767 0.0826 0.130 Uiso 0.50 1 calc PR A -2
C38 C 0.3566(12) 0.4848(14) 0.0195(10) 0.169(17) Uani 0.50 1 d PG A -2
H38A H 0.3102 0.4834 0.0390 0.203 Uiso 0.50 1 calc PR A -2
C39 C 0.3623(13) 0.4311(12) -0.0357(10) 0.086(7) Uani 0.50 1 d PGU A -2
H39A H 0.3196 0.3937 -0.0532 0.103 Uiso 0.50 1 calc PR A -2
C40 C 0.4318(15) 0.4332(14) -0.0648(9) 0.142(14) Uani 0.50 1 d PGU A -2
H40A H 0.4356 0.3973 -0.1017 0.170 Uiso 0.50 1 calc PR A -2
C41 C 0.4955(12) 0.4891(14) -0.0386(11) 0.109(11) Uani 0.50 1 d PGU A -2
H41A H 0.5420 0.4905 -0.0581 0.130 Uiso 0.50 1 calc PR A -2
C42 C 0.4899(11) 0.5428(11) 0.0166(10) 0.084(7) Uani 0.50 1 d PG A -2
C43 C 0.6701(12) 0.4680(16) 0.0436(16) 0.095(8) Uani 0.35 1 d PGU A -2
H43A H 0.6258 0.4346 0.0513 0.114 Uiso 0.35 1 calc PR A -2
C44 C 0.7414(15) 0.4253(12) 0.0355(15) 0.106(9) Uani 0.35 1 d PGU A -2
H44A H 0.7448 0.3632 0.0378 0.127 Uiso 0.35 1 calc PR A -2
C45 C 0.8076(11) 0.4752(17) 0.0239(14) 0.118(10) Uani 0.35 1 d PGU A -2
H45A H 0.8553 0.4466 0.0185 0.142 Uiso 0.35 1 calc PR A -2
C46 C 0.8025(12) 0.5679(17) 0.0205(13) 0.103(9) Uani 0.35 1 d PGU A -2
H46A H 0.8468 0.6013 0.0128 0.123 Uiso 0.35 1 calc PR A -2
C47 C 0.7312(15) 0.6106(12) 0.0286(14) 0.095(8) Uani 0.35 1 d PGU A -2
H47A H 0.7278 0.6726 0.0263 0.114 Uiso 0.35 1 calc PR A -2
C48 C 0.6650(12) 0.5607(16) 0.0401(16) 0.097(10) Uani 0.35 1 d PGDU A -2
C43' C 0.681(3) 0.478(4) 0.027(4) 0.106(12) Uiso 0.15 1 d PGU A -3
H43B H 0.6462 0.4362 0.0405 0.127 Uiso 0.15 1 calc PR A -3
C44' C 0.755(4) 0.451(3) 0.012(4) 0.102(13) Uiso 0.15 1 d PGU A -3
H44B H 0.7702 0.3909 0.0158 0.122 Uiso 0.15 1 calc PR A -3
C45' C 0.808(2) 0.513(5) -0.009(3) 0.120(15) Uiso 0.15 1 d PGU A -3
H45B H 0.8573 0.4950 -0.0184 0.144 Uiso 0.15 1 calc PR A -3
C46' C 0.786(3) 0.603(4) -0.014(3) 0.111(14) Uiso 0.15 1 d PGU A -3
H46B H 0.8205 0.6446 -0.0280 0.134 Uiso 0.15 1 calc PR A -3
C47' C 0.711(4) 0.630(3) 0.000(3) 0.102(14) Uiso 0.15 1 d PGU A -3
H47B H 0.6965 0.6899 -0.0034 0.123 Uiso 0.15 1 calc PR A -3
C48' C 0.659(3) 0.568(5) 0.021(4) 0.094(12) Uiso 0.15 1 d PGDU A -3
C49 C 0.6036(19) 0.961(3) -0.2996(12) 0.092(7) Uani 0.50 1 d PGU . 1
H49A H 0.6210 0.9829 -0.2565 0.110 Uiso 0.50 1 calc PR . 1
C50 C 0.6577(14) 0.917(3) -0.3337(12) 0.130(8) Uani 0.50 1 d PGU . 1
H50A H 0.7113 0.9101 -0.3134 0.156 Uiso 0.50 1 calc PR . 1
C51 C 0.6317(15) 0.884(2) -0.3982(10) 0.137(9) Uani 0.50 1 d PGU . 1
H51A H 0.6679 0.8553 -0.4210 0.165 Uiso 0.50 1 calc PR . 1
C52 C 0.5515(15) 0.895(2) -0.4285(9) 0.126(9) Uani 0.50 1 d PGU . 1
H52A H 0.5341 0.8733 -0.4717 0.151 Uiso 0.50 1 calc PR . 1
C53 C 0.4974(13) 0.939(2) -0.3945(12) 0.110(8) Uani 0.50 1 d PGU . 1
H53A H 0.4438 0.9462 -0.4148 0.132 Uiso 0.50 1 calc PR . 1
C54 C 0.5235(18) 0.972(3) -0.3300(14) 0.085(8) Uani 0.50 1 d PGDU . 1
C55 C 0.4508(9) 1.1767(11) -0.3635(9) 0.099(7) Uani 0.50 1 d PGU . 1
H55A H 0.5052 1.1804 -0.3445 0.119 Uiso 0.50 1 calc PR . 1
C56 C 0.4170(12) 1.2402(10) -0.4102(9) 0.110(7) Uani 0.50 1 d PGU . 1
H56A H 0.4487 1.2865 -0.4223 0.132 Uiso 0.50 1 calc PR . 1
C57 C 0.3357(12) 1.2347(11) -0.4387(8) 0.106(7) Uani 0.50 1 d PGU . 1
H57A H 0.3131 1.2773 -0.4699 0.127 Uiso 0.50 1 calc PR . 1
C58 C 0.2883(9) 1.1656(13) -0.4205(9) 0.119(8) Uani 0.50 1 d PGU . 1
H58A H 0.2340 1.1619 -0.4396 0.143 Uiso 0.50 1 calc PR . 1
C59 C 0.3222(9) 1.1021(11) -0.3739(9) 0.098(7) Uani 0.50 1 d PGU . 1
H59A H 0.2904 1.0559 -0.3618 0.117 Uiso 0.50 1 calc PR . 1
C60 C 0.4034(10) 1.1076(10) -0.3454(7) 0.078(6) Uani 0.50 1 d PGDU . 1
C49' C 0.6161(18) 0.969(3) -0.2844(15) 0.106(8) Uani 0.50 1 d PGU . 2
H49B H 0.6323 1.0035 -0.2463 0.127 Uiso 0.50 1 calc PR . 2
C50' C 0.6723(13) 0.916(3) -0.3096(13) 0.123(9) Uani 0.50 1 d PGU . 2
H50B H 0.7260 0.9153 -0.2884 0.148 Uiso 0.50 1 calc PR . 2
C51' C 0.6483(14) 0.864(2) -0.3665(12) 0.139(9) Uani 0.50 1 d PGU . 2
H51B H 0.6859 0.8283 -0.3833 0.166 Uiso 0.50 1 calc PR . 2
C52' C 0.5680(15) 0.8643(18) -0.3981(10) 0.120(8) Uani 0.50 1 d PGU . 2
H52B H 0.5519 0.8294 -0.4362 0.144 Uiso 0.50 1 calc PR . 2
C53' C 0.5118(12) 0.917(2) -0.3729(12) 0.097(8) Uani 0.50 1 d PGU . 2
H53B H 0.4581 0.9176 -0.3941 0.117 Uiso 0.50 1 calc PR . 2
C54' C 0.5359(17) 0.969(3) -0.3160(16) 0.081(7) Uani 0.50 1 d PGDU . 2
C55' C 0.4969(11) 1.1510(13) -0.3799(10) 0.118(8) Uani 0.50 1 d PGU . 2
H55B H 0.5453 1.1203 -0.3783 0.141 Uiso 0.50 1 calc PR . 2
C56' C 0.4788(13) 1.2227(13) -0.4237(10) 0.131(8) Uani 0.50 1 d PGU . 2
H56B H 0.5151 1.2399 -0.4514 0.157 Uiso 0.50 1 calc PR . 2
C57' C 0.4063(15) 1.2686(12) -0.4262(10) 0.122(8) Uani 0.50 1 d PGU . 2
H57B H 0.3942 1.3166 -0.4555 0.146 Uiso 0.50 1 calc PR . 2
C58' C 0.3520(12) 1.2429(13) -0.3848(11) 0.126(8) Uani 0.50 1 d PGU . 2
H58B H 0.3035 1.2736 -0.3864 0.151 Uiso 0.50 1 calc PR . 2
C59' C 0.3701(12) 1.1713(13) -0.3410(10) 0.117(7) Uani 0.50 1 d PGU . 2
H59B H 0.3337 1.1540 -0.3133 0.141 Uiso 0.50 1 calc PR . 2
C60' C 0.4425(13) 1.1253(11) -0.3385(9) 0.103(8) Uani 0.50 1 d PGDU . 2

loop_
_atom_site_aniso_label
_atom_site_aniso_U_11
_atom_site_aniso_U_22
_atom_site_aniso_U_33
_atom_site_aniso_U_23
_atom_site_aniso_U_13
_atom_site_aniso_U_12
Cu1 0.0776(9) 0.0555(7) 0.0615(7) 0.0084(6) 0.0048(6) 0.0031(6)
Se2 0.0727(6) 0.0518(5) 0.0673(6) 0.0013(4) 0.0187(5) -0.0050(4)
Cu3' 0.080(2) 0.050(2) 0.074(2) -0.003(2) 0.0239(16) 0.000(2)
Cu3 0.076(2) 0.079(3) 0.0535(18) -0.009(2) 0.0157(15) -0.006(3)
P4 0.0764(15) 0.0451(11) 0.0590(12) 0.0013(9) 0.0135(11) 0.0011(10)
Se5 0.0810(7) 0.0466(5) 0.0584(5) 0.0019(4) 0.0103(5) 0.0057(4)
Cu6 0.0773(9) 0.0612(7) 0.0637(8) 0.0024(6) 0.0191(7) 0.0003(7)
Se7 0.0687(6) 0.0526(5) 0.0605(5) 0.0053(4) 0.0135(4) 0.0044(4)
P8 0.0615(13) 0.0526(12) 0.0541(11) 0.0026(9) 0.0075(10) 0.0019(10)
P9 0.0701(15) 0.0520(12) 0.0657(13) 0.0112(10) 0.0220(11) -0.0005(10)
P10 0.115(5) 0.069(4) 0.068(3) 0.001(3) 0.022(3) 0.011(3)
P11 0.098(2) 0.0677(15) 0.0620(13) 0.0041(12) 0.0243(13) 0.0084(14)
C1 0.095(9) 0.087(8) 0.118(10) -0.023(7) 0.044(7) -0.005(7)
C2 0.111(11) 0.109(11) 0.183(16) -0.022(11) 0.073(11) 0.026(9)
C3 0.095(9) 0.160(15) 0.102(9) -0.038(10) 0.043(8) -0.011(10)
C4 0.108(11) 0.115(12) 0.165(15) 0.006(10) 0.067(11) -0.011(9)
C5 0.102(9) 0.100(9) 0.107(9) -0.008(7) 0.045(7) -0.016(7)
C6 0.067(6) 0.062(5) 0.067(5) -0.008(4) 0.021(5) 0.005(5)
C7 0.135(11) 0.082(8) 0.083(7) -0.001(6) 0.017(7) -0.028(8)
C8 0.194(17) 0.100(10) 0.096(9) -0.014(8) 0.013(10) -0.073(11)
C9 0.119(10) 0.101(9) 0.089(8) -0.043(7) 0.007(7) -0.018(8)
C10 0.116(9) 0.096(8) 0.063(6) -0.017(6) 0.014(6) -0.004(7)
C11 0.114(9) 0.085(8) 0.069(6) -0.002(6) 0.013(6) -0.023(7)
C12 0.069(6) 0.046(4) 0.067(5) -0.013(4) 0.005(4) -0.008(4)
C13 0.153(12) 0.046(5) 0.092(8) -0.004(5) -0.027(8) 0.020(7)
C14 0.142(13) 0.087(9) 0.125(12) -0.027(8) -0.015(10) 0.006(9)
C15 0.095(9) 0.103(9) 0.096(8) -0.032(8) -0.002(7) -0.003(7)
C16 0.115(10) 0.099(9) 0.071(7) -0.013(6) -0.012(7) 0.009(7)
C17 0.110(9) 0.069(6) 0.083(7) -0.001(6) 0.012(7) 0.020(6)
C18 0.065(6) 0.069(5) 0.052(5) -0.002(4) 0.012(4) -0.001(5)
C19 0.070(7) 0.072(7) 0.117(9) -0.021(6) 0.013(6) 0.007(5)
C20 0.074(8) 0.110(10) 0.143(12) -0.046(9) 0.024(8) 0.004(7)
C21 0.055(7) 0.175(15) 0.088(8) -0.019(9) 0.024(6) 0.020(8)
C22 0.085(9) 0.124(11) 0.122(10) 0.019(9) 0.036(8) 0.001(8)
C23 0.071(7) 0.097(8) 0.125(10) 0.018(7) 0.042(7) 0.003(6)
C24 0.062(5) 0.077(6) 0.052(5) 0.002(4) 0.022(4) 0.001(5)
C25 0.069(7) 0.108(9) 0.079(7) 0.002(6) 0.016(6) 0.008(6)
C26 0.085(8) 0.127(11) 0.085(8) 0.010(7) 0.011(6) 0.013(8)
C27 0.075(8) 0.103(9) 0.114(10) -0.006(8) 0.005(7) -0.011(7)
C28 0.123(11) 0.121(11) 0.093(8) -0.006(8) 0.058(8) 0.013(9)
C29 0.090(8) 0.122(10) 0.092(8) 0.018(7) 0.052(7) 0.027(7)
C30 0.063(6) 0.070(6) 0.081(6) 0.007(5) 0.028(5) -0.008(5)
C31 0.118(13) 0.064(11) 0.101(15) 0.036(12) 0.018(14) -0.009(11)
C32 0.121(16) 0.059(12) 0.146(18) 0.017(13) 0.026(16) -0.014(12)
C33 0.107(16) 0.050(12) 0.117(16) 0.023(12) 0.019(13) -0.014(12)
C34 0.082(16) 0.076(13) 0.091(13) 0.025(11) 0.010(12) -0.003(12)
C35 0.075(14) 0.055(10) 0.080(11) 0.021(9) 0.037(10) -0.007(9)
C36 0.084(14) 0.055(11) 0.068(11) 0.027(10) 0.027(11) -0.003(10)
C31' 0.129(16) 0.063(12) 0.106(17) 0.006(13) 0.016(16) -0.012(12)
C32' 0.137(16) 0.048(10) 0.139(18) 0.001(12) 0.020(16) -0.006(12)
C33' 0.117(18) 0.057(13) 0.159(19) 0.024(14) 0.035(16) 0.005(12)
C34' 0.091(17) 0.068(14) 0.116(14) 0.032(13) 0.018(13) -0.001(13)
C35' 0.084(16) 0.060(11) 0.100(13) 0.027(11) 0.026(13) 0.003(11)
C36' 0.078(13) 0.055(11) 0.098(14) 0.014(11) 0.033(12) 0.000(11)
C37 0.11(2) 0.095(18) 0.12(2) -0.018(16) 0.020(17) -0.001(16)
C38 0.25(5) 0.09(2) 0.15(3) 0.01(2) -0.01(3) -0.02(3)
C39 0.109(15) 0.074(12) 0.073(12) -0.002(10) 0.013(12) -0.013(11)
C40 0.14(2) 0.119(19) 0.16(2) 0.010(16) 0.014(16) -0.009(16)
C41 0.117(17) 0.096(18) 0.114(17) -0.022(15) 0.022(14) -0.009(14)
C42 0.12(2) 0.043(11) 0.092(17) -0.005(12) 0.030(15) 0.011(12)
C43 0.111(15) 0.074(13) 0.097(16) -0.025(13) 0.008(13) 0.021(13)
C44 0.110(17) 0.088(16) 0.116(18) -0.026(15) 0.011(15) 0.034(15)
C45 0.117(18) 0.116(18) 0.121(18) 0.000(17) 0.016(16) 0.014(16)
C46 0.104(17) 0.088(16) 0.111(17) 0.011(15) 0.005(15) 0.007(15)
C47 0.089(15) 0.095(15) 0.098(15) 0.008(14) 0.004(14) -0.002(13)
C48 0.098(10) 0.096(10) 0.097(10) 0.001(5) 0.016(5) 0.000(5)
C49 0.110(15) 0.103(13) 0.067(13) -0.033(11) 0.027(13) 0.008(13)
C50 0.117(15) 0.158(16) 0.117(18) -0.036(16) 0.022(15) 0.044(15)
C51 0.143(18) 0.159(19) 0.111(18) -0.031(17) 0.022(18) 0.068(16)
C52 0.147(17) 0.145(19) 0.087(17) -0.026(15) 0.022(15) 0.063(15)
C53 0.136(16) 0.117(17) 0.075(16) -0.019(14) 0.012(14) 0.023(14)
C54 0.104(14) 0.080(12) 0.071(16) 0.000(12) 0.017(13) 0.019(12)
C55 0.142(16) 0.080(12) 0.073(11) 0.036(10) 0.012(12) 0.011(12)
C56 0.146(17) 0.097(14) 0.086(13) 0.039(12) 0.016(13) 0.041(14)
C57 0.146(17) 0.101(14) 0.070(11) 0.016(12) 0.017(13) 0.061(14)
C58 0.124(18) 0.117(17) 0.107(15) 0.026(14) -0.008(14) 0.038(15)
C59 0.080(13) 0.123(16) 0.089(13) 0.026(13) 0.012(11) 0.016(13)
C60 0.095(15) 0.086(12) 0.053(10) 0.001(10) 0.008(10) 0.026(12)
C49' 0.114(15) 0.112(15) 0.096(16) -0.018(14) 0.033(14) 0.027(14)
C50' 0.131(14) 0.135(14) 0.104(14) -0.019(13) 0.024(12) 0.022(12)
C51' 0.152(18) 0.155(19) 0.110(19) -0.032(17) 0.027(17) 0.037(17)
C52' 0.153(17) 0.126(17) 0.083(15) -0.033(14) 0.023(15) 0.043(15)
C53' 0.109(14) 0.105(16) 0.079(16) -0.016(14) 0.017(13) 0.022(12)
C54' 0.103(15) 0.078(12) 0.063(13) -0.027(12) 0.022(13) 0.005(12)
C55' 0.17(2) 0.109(17) 0.080(13) 0.020(13) 0.035(15) -0.014(16)
C56' 0.18(2) 0.108(15) 0.106(15) 0.036(13) 0.023(16) 0.020(16)
C57' 0.172(19) 0.091(15) 0.106(15) 0.036(13) 0.033(16) 0.044(15)
C58' 0.162(17) 0.100(14) 0.119(15) 0.022(13) 0.035(14) 0.042(14)
C59' 0.141(16) 0.104(14) 0.109(14) 0.038(12) 0.026(13) 0.029(13)
C60' 0.142(19) 0.092(15) 0.076(13) 0.007(12) 0.023(13) 0.021(15)

loop_
_atom_type_symbol
_atom_type_description
_atom_type_scat_dispersion_real
_atom_type_scat_dispersion_imag
_atom_type_scat_source
C C 0.0181 0.0091 'International Tables Vol C Tables 4.2.6.8 and 6.1.1.4'
H H 0.0000 0.0000 'International Tables Vol C Tables 4.2.6.8 and 6.1.1.4'
P P 0.2955 0.4335 'International Tables Vol C Tables 4.2.6.8 and 6.1.1.4'
Cu Cu -1.9646 0.5888 'International Tables Vol C Tables 4.2.6.8 and 6.1.1.4'
Se Se -0.7943 1.1372 'International Tables Vol C Tables 4.2.6.8 and 6.1.1.4'

loop_
_geom_angle_atom_site_label_1
_geom_angle_atom_site_label_2
_geom_angle_atom_site_label_3
_geom_angle
_geom_angle_site_symmetry_1
_geom_angle_site_symmetry_3
P8 Cu1 Se5 117.95(8) . 3_675
P8 Cu1 Se2 126.79(9) . .
Se5 Cu1 Se2 105.62(6) 3_675 .
P8 Cu1 Se5 93.08(8) . .
Se5 Cu1 Se5 101.01(6) 3_675 .
Se2 Cu1 Se5 107.65(6) . .
P8 Cu1 Cu3' 151.12(13) . .
Se5 Cu1 Cu3' 87.07(11) 3_675 .
Se2 Cu1 Cu3' 49.75(10) . .
Se5 Cu1 Cu3' 66.48(11) . .
P9 Se2 Cu3' 96.14(15) . .
P9 Se2 Cu1 99.52(7) . .
Cu3' Se2 Cu1 77.67(10) . .
P9 Se2 Cu3 96.97(13) . .
Cu3' Se2 Cu3 14.70(10) . .
Cu1 Se2 Cu3 92.04(12) . .
P4 Cu3' Se7 131.1(3) . 3_675
P4 Cu3' Se2 111.7(2) . .
Se7 Cu3' Se2 116.0(2) 3_675 .
P4 Cu3' Cu1 90.11(17) . .
Se7 Cu3' Cu1 110.11(15) 3_675 .
Se2 Cu3' Cu1 52.58(10) . .
P4 Cu3 P10 114.8(2) . .
P4 Cu3 Se7 119.8(2) . 3_675
P10 Cu3 Se7 107.2(2) . 3_675
P4 Cu3 Se2 102.7(2) . .
P10 Cu3 Se2 104.1(3) . .
Se7 Cu3 Se2 106.72(17) 3_675 .
C12 P4 C6 98.9(3) . .
C12 P4 Cu3' 121.9(3) . .
C6 P4 Cu3' 129.1(3) . .
C12 P4 Se5 105.8(2) . .
C6 P4 Se5 108.1(2) . .
Cu3' P4 Se5 90.00(13) . .
C12 P4 Cu3 114.2(3) . .
C6 P4 Cu3 122.5(3) . .
Cu3' P4 Cu3 16.29(10) . .
Se5 P4 Cu3 106.21(15) . .
P4 Se5 Cu1 108.40(8) . 3_675
P4 Se5 Cu6 139.28(8) . .
Cu1 Se5 Cu6 104.24(6) 3_675 .
P4 Se5 Cu1 99.58(8) . .
Cu1 Se5 Cu1 78.99(6) 3_675 .
Cu6 Se5 Cu1 110.09(6) . .
P11 Cu6 P9 128.97(11) . 3_675
P11 Cu6 Se5 117.77(9) . .
P9 Cu6 Se5 97.91(8) 3_675 .
P11 Cu6 Se7 110.85(10) . .
P9 Cu6 Se7 99.14(8) 3_675 .
Se5 Cu6 Se7 96.30(6) . .
P8 Se7 Cu3' 94.56(13) . 3_675
P8 Se7 Cu3 105.11(13) . 3_675
Cu3' Se7 Cu3 14.99(10) 3_675 3_675
P8 Se7 Cu6 101.44(8) . .
Cu3' Se7 Cu6 94.25(13) 3_675 .
Cu3 Se7 Cu6 102.17(13) 3_675 .
C24 P8 C18 99.5(3) . .
C24 P8 Se7 104.3(2) . .
C18 P8 Se7 102.8(2) . .
C24 P8 Cu1 122.7(2) . .
C18 P8 Cu1 114.2(2) . .
Se7 P8 Cu1 110.96(11) . .
C30 P9 C36 103.3(8) . .
C30 P9 C36' 100.9(9) . .
C36 P9 C36' 11.5(13) . .
C30 P9 Se2 104.4(2) . .
C36 P9 Se2 108.6(8) . .
C36' P9 Se2 98.7(8) . .
C30 P9 Cu6 120.2(3) . 3_675
C36 P9 Cu6 108.3(7) . 3_675
C36' P9 Cu6 118.4(8) . 3_675
Se2 P9 Cu6 111.39(10) . 3_675
C42 P10 C48 106.4(11) . .
C42 P10 C48' 103(3) . .
C48 P10 C48' 12(3) . .
C42 P10 Cu3 118.0(7) . .
C48 P10 Cu3 121.3(10) . .
C48' P10 Cu3 115(3) . .
C54 P11 C60' 94.2(14) . .
C54 P11 C54' 10.2(18) . .
C60' P11 C54' 100.9(15) . .
C54 P11 C60 101.5(12) . .
C60' P11 C60 21.9(8) . .
C54' P11 C60 110.4(13) . .
C54 P11 Cu6 124.8(10) . .
C60' P11 Cu6 110.6(7) . .
C54' P11 Cu6 114.8(10) . .
C60 P11 Cu6 120.0(6) . .
C2 C1 C6 120.0 . .
C3 C2 C1 120.0 . .
C2 C3 C4 120.0 . .
C5 C4 C3 120.0 . .
C4 C5 C6 120.0 . .
C5 C6 C1 120.0 . .
C5 C6 P4 123.2(4) . .
C1 C6 P4 116.8(4) . .
C8 C7 C12 120.0 . .
C9 C8 C7 120.0 . .
C8 C9 C10 120.0 . .
C11 C10 C9 120.0 . .
C10 C11 C12 120.0 . .
C11 C12 C7 120.0 . .
C11 C12 P4 120.7(4) . .
C7 C12 P4 119.3(4) . .
C14 C13 C18 120.0 . .
C13 C14 C15 120.0 . .
C16 C15 C14 120.0 . .
C15 C16 C17 120.0 . .
C16 C17 C18 120.0 . .
C17 C18 C13 120.0 . .
C17 C18 P8 121.6(4) . .
C13 C18 P8 118.3(4) . .
C20 C19 C24 120.0 . .
C19 C20 C21 120.0 . .
C20 C21 C22 120.0 . .
C23 C22 C21 120.0 . .
C24 C23 C22 120.0 . .
C23 C24 C19 120.0 . .
C23 C24 P8 118.5(4) . .
C19 C24 P8 121.5(4) . .
C26 C25 C30 120.0 . .
C25 C26 C27 120.0 . .
C26 C27 C28 120.0 . .
C29 C28 C27 120.0 . .
C28 C29 C30 120.0 . .
C29 C30 C25 120.0 . .
C29 C30 P9 118.6(4) . .
C25 C30 P9 121.4(4) . .
C32 C31 C36 120.0 . .
C31 C32 C33 120.0 . .
C34 C33 C32 120.0 . .
C35 C34 C33 120.0 . .
C34 C35 C36 120.0 . .
C35 C36 C31 120.0 . .
C35 C36 P9 119.8(12) . .
C31 C36 P9 120.2(12) . .
C32' C31' C36' 120.0 . .
C31' C32' C33' 120.0 . .
C34' C33' C32' 120.0 . .
C33' C34' C35' 120.0 . .
C36' C35' C34' 120.0 . .
C35' C36' C31' 120.0 . .
C35' C36' P9 117.4(12) . .
C31' C36' P9 122.6(12) . .
C38 C37 C42 120.0 . .
C39 C38 C37 120.0 . .
C38 C39 C40 120.0 . .
C39 C40 C41 120.0 . .
C42 C41 C40 120.0 . .
C41 C42 C37 120.0 . .
C41 C42 P10 120.9(12) . .
C37 C42 P10 119.1(12) . .
C44 C43 C48 120.0 . .
C45 C44 C43 120.0 . .
C44 C45 C46 120.0 . .
C45 C46 C47 120.0 . .
C48 C47 C46 120.0 . .
C47 C48 C43 120.0 . .
C47 C48 P10 120.0(15) . .
C43 C48 P10 120.0(15) . .
C44' C43' C48' 120.0 . .
C45' C44' C43' 120.0 . .
C44' C45' C46' 120.0 . .
C47' C46' C45' 120.0 . .
C46' C47' C48' 120.0 . .
C47' C48' C43' 120.0 . .
C47' C48' P10 114(4) . .
C43' C48' P10 125(4) . .
C50 C49 C54 120.0 . .
C51 C50 C49 120.0 . .
C50 C51 C52 120.0 . .
C53 C52 C51 120.0 . .
C52 C53 C54 120.0 . .
C53 C54 C49 120.0 . .
C53 C54 P11 123.8(17) . .
C49 C54 P11 116.2(17) . .
C56 C55 C60 120.0 . .
C57 C56 C55 120.0 . .
C58 C57 C56 120.0 . .
C57 C58 C59 120.0 . .
C60 C59 C58 120.0 . .
C59 C60 C55 120.0 . .
C59 C60 P11 126.3(9) . .
C55 C60 P11 113.7(9) . .
C50' C49' C54' 120.0 . .
C49' C50' C51' 120.0 . .
C52' C51' C50' 120.0 . .
C51' C52' C53' 120.0 . .
C54' C53' C52' 120.0 . .
C53' C54' C49' 120.0 . .
C53' C54' P11 118.3(17) . .
C49' C54' P11 121.6(17) . .
C56' C55' C60' 120.0 . .
C55' C56' C57' 120.0 . .
C58' C57' C56' 120.0 . .
C57' C58' C59' 120.0 . .
C60' C59' C58' 120.0 . .
C59' C60' C55' 120.0 . .
C59' C60' P11 116.3(11) . .
C55' C60' P11 123.7(11) . .

loop_
_geom_bond_atom_site_label_1
_geom_bond_atom_site_label_2
_geom_bond_distance
_geom_bond_site_symmetry_2
Cu1 P8 2.254(3) .
Cu1 Se5 2.4511(17) 3_675
Cu1 Se2 2.4598(16) .
Cu1 Se5 2.6285(19) .
Cu1 Cu3' 3.026(5) .
Se2 P9 2.243(3) .
Se2 Cu3' 2.364(6) .
Se2 Cu3 2.515(5) .
Cu3' P4 2.169(6) .
Cu3' Se7 2.362(6) 3_675
Cu3 P4 2.287(5) .
Cu3 P10 2.409(8) .
Cu3 Se7 2.479(5) 3_675
P4 C12 1.827(5) .
P4 C6 1.841(6) .
P4 Se5 2.239(2) .
Se5 Cu1 2.4511(17) 3_675
Se5 Cu6 2.4979(17) .
Cu6 P11 2.229(3) .
Cu6 P9 2.274(3) 3_675
Cu6 Se7 2.5048(17) .
Se7 P8 2.244(2) .
Se7 Cu3' 2.362(6) 3_675
Se7 Cu3 2.479(5) 3_675
P8 C24 1.839(5) .
P8 C18 1.842(5) .
P9 C30 1.824(5) .
P9 C36 1.830(10) .
P9 C36' 1.866(10) .
P9 Cu6 2.274(3) 3_675
P10 C42 1.800(17) .
P10 C48 1.831(12) .
P10 C48' 1.839(15) .
P11 C54 1.813(11) .
P11 C60' 1.816(10) .
P11 C54' 1.823(12) .
P11 C60 1.856(9) .
C1 C2 1.3900 .
C1 C6 1.3900 .
C2 C3 1.3900 .
C3 C4 1.3900 .
C4 C5 1.3900 .
C5 C6 1.3900 .
C7 C8 1.3900 .
C7 C12 1.3900 .
C8 C9 1.3900 .
C9 C10 1.3900 .
C10 C11 1.3900 .
C11 C12 1.3900 .
C13 C14 1.3900 .
C13 C18 1.3900 .
C14 C15 1.3900 .
C15 C16 1.3900 .
C16 C17 1.3900 .
C17 C18 1.3900 .
C19 C20 1.3900 .
C19 C24 1.3900 .
C20 C21 1.3900 .
C21 C22 1.3900 .
C22 C23 1.3900 .
C23 C24 1.3900 .
C25 C26 1.3900 .
C25 C30 1.3900 .
C26 C27 1.3900 .
C27 C28 1.3900 .
C28 C29 1.3900 .
C29 C30 1.3900 .
C31 C32 1.3900 .
C31 C36 1.3900 .
C32 C33 1.3900 .
C33 C34 1.3900 .
C34 C35 1.3900 .
C35 C36 1.3900 .
C31' C32' 1.3900 .
C31' C36' 1.3900 .
C32' C33' 1.3900 .
C33' C34' 1.3900 .
C34' C35' 1.3900 .
C35' C36' 1.3900 .
C37 C38 1.3900 .
C37 C42 1.3900 .
C38 C39 1.3900 .
C39 C40 1.3900 .
C40 C41 1.3900 .
C41 C42 1.3900 .
C43 C44 1.3900 .
C43 C48 1.3900 .
C44 C45 1.3900 .
C45 C46 1.3900 .
C46 C47 1.3900 .
C47 C48 1.3900 .
C43' C44' 1.3900 .
C43' C48' 1.3900 .
C44' C45' 1.3900 .
C45' C46' 1.3900 .
C46' C47' 1.3900 .
C47' C48' 1.3900 .
C49 C50 1.3900 .
C49 C54 1.3900 .
C50 C51 1.3900 .
C51 C52 1.3900 .
C52 C53 1.3900 .
C53 C54 1.3900 .
C55 C56 1.3900 .
C55 C60 1.3900 .
C56 C57 1.3900 .
C57 C58 1.3900 .
C58 C59 1.3900 .
C59 C60 1.3900 .
C49' C50' 1.3900 .
C49' C54' 1.3900 .
C50' C51' 1.3900 .
C51' C52' 1.3900 .
C52' C53' 1.3900 .
C53' C54' 1.3900 .
C55' C56' 1.3900 .
C55' C60' 1.3900 .
C56' C57' 1.3900 .
C57' C58' 1.3900 .
C58' C59' 1.3900 .
C59' C60' 1.3900 .
